data_7225722
loop_
_publ_author_name
'Zhao, Chunyan'
'Li, Shaobin'
'Ma, Huiyuan'
'Zhang, Chunjing'
'Pang, Haijun'
'Yu, Yan'
'Zhang, Zhuanfang'

_publ_section_title
;
 The factors affecting the assembly of Keggin--metal--bimb systems:
 charge/polarity of Keggin polyanions and coordination modes of metal
 cations
;
_journal_issue 33
_journal_name_full CrystEngComm
_journal_page_first 6233
_journal_paper_doi 10.1039/C6CE00880A
_journal_volume 18
_journal_year 2016
_chemical_formula_sum 'C36 H34 B Co2 N12 O42 W12'
_chemical_formula_weight 3641.47
_chemical_name_systematic
; 
 ? 
;
_space_group_IT_number 62
_symmetry_cell_setting orthorhombic
_symmetry_space_group_name_Hall '-P 2ac 2n'
_symmetry_space_group_name_H-M 'P n m a'
_atom_sites_solution_hydrogens geom
_atom_sites_solution_primary direct
_atom_sites_solution_secondary difmap
_audit_creation_method SHELXL-97
_audit_update_record
;
2016-04-15 deposited with the CCDC.
2016-06-28 downloaded from the CCDC.
;
_cell_angle_alpha 90.000(5)
_cell_angle_beta 90.000(5)
_cell_angle_gamma 90.000(5)
_cell_formula_units_Z 4
_cell_length_a 26.780(5)
_cell_length_b 19.963(5)
_cell_length_c 12.980(5)
_cell_measurement_reflns_used 6692
_cell_measurement_temperature 293(2)
_cell_measurement_theta_max 27.70
_cell_measurement_theta_min 2.41
_cell_volume 6939(3)
_computing_cell_refinement 'Bruker SMART'
_computing_data_collection 'Bruker SMART'
_computing_data_reduction 'Bruker SMART'
_computing_molecular_graphics 'Bruker SHELXTL'
_computing_publication_material 'Bruker SHELXTL'
_computing_structure_refinement 'SHELXL-97 (Sheldrick, 1997)'
_computing_structure_solution 'SHELXS-97 (Sheldrick, 1990)'
_diffrn_ambient_temperature 293(2)
_diffrn_measured_fraction_theta_full 0.999
_diffrn_measured_fraction_theta_max 0.999
_diffrn_measurement_device_type 'phi and omega scans'
_diffrn_radiation_monochromator graphite
_diffrn_radiation_source 'fine-focus sealed tube'
_diffrn_radiation_type MoK\a
_diffrn_radiation_wavelength 0.71069
_diffrn_reflns_av_R_equivalents 0.0772
_diffrn_reflns_av_sigmaI/netI 0.0536
_diffrn_reflns_limit_h_max 35
_diffrn_reflns_limit_h_min -27
_diffrn_reflns_limit_k_max 26
_diffrn_reflns_limit_k_min -25
_diffrn_reflns_limit_l_max 17
_diffrn_reflns_limit_l_min -16
_diffrn_reflns_number 49640
_diffrn_reflns_theta_full 28.30
_diffrn_reflns_theta_max 28.30
_diffrn_reflns_theta_min 1.52
_exptl_absorpt_coefficient_mu 20.362
_exptl_absorpt_correction_T_max 0.001
_exptl_absorpt_correction_T_min 0.001
_exptl_absorpt_correction_type multi-scan
_exptl_absorpt_process_details '(SADABS; Sheldrick, 2003)'
_exptl_crystal_colour red
_exptl_crystal_density_diffrn 3.467
_exptl_crystal_density_method 'not measured'
_exptl_crystal_description block
_exptl_crystal_F_000 6420
_exptl_crystal_size_max 0.38
_exptl_crystal_size_mid 0.36
_exptl_crystal_size_min 0.34
_refine_diff_density_max 5.550
_refine_diff_density_min -4.697
_refine_diff_density_rms 0.434
_refine_ls_extinction_method none
_refine_ls_goodness_of_fit_ref 1.161
_refine_ls_hydrogen_treatment refall
_refine_ls_matrix_type full
_refine_ls_number_parameters 483
_refine_ls_number_reflns 8874
_refine_ls_number_restraints 54
_refine_ls_restrained_S_all 1.158
_refine_ls_R_factor_all 0.0865
_refine_ls_R_factor_gt 0.0555
_refine_ls_shift/su_max 0.000
_refine_ls_shift/su_mean 0.000
_refine_ls_structure_factor_coef Fsqd
_refine_ls_weighting_details 'calc w=1/[\s^2^(Fo^2^)+(0.1000P)^2^+0.0000P] where P=(Fo^2^+2Fc^2^)/3'
_refine_ls_weighting_scheme calc
_refine_ls_wR_factor_gt 0.1622
_refine_ls_wR_factor_ref 0.1780
_reflns_number_gt 6433
_reflns_number_total 8880
_reflns_threshold_expression >2sigma(I)
_cod_data_source_file c6ce00880a2.cif
_cod_data_source_block compound_3
_cod_depositor_comments
;
The following automatic conversions were performed:

'_symmetry_cell_setting' value 'Orthorhombic' changed to
'orthorhombic' according to
/usr/data/users/saulius/crontab/automatic-downloads/rss-feeds/RSC/lib/dictionaries/cif_core.dic
dictionary named 'cif_core.dic' version 2.4.2 from 2011-04-26.

Automatic conversion script
Id: cif_fix_values 4268 2015-11-12 08:31:59Z antanas 

 Adding full bibliography for 7225720--7225725.cif.
;
_cod_database_code 7225722

loop_
_symmetry_equiv_pos_as_xyz
'x, y, z'
'-x+1/2, -y, z+1/2'
'x+1/2, -y+1/2, -z+1/2'
'-x, y+1/2, -z'
'-x, -y, -z'
'x-1/2, y, -z-1/2'
'-x-1/2, y-1/2, z-1/2'
'x, -y-1/2, z'

loop_
_atom_site_label
_atom_site_type_symbol
_atom_site_fract_x
_atom_site_fract_y
_atom_site_fract_z
_atom_site_U_iso_or_equiv
_atom_site_adp_type
_atom_site_occupancy
_atom_site_symmetry_multiplicity
_atom_site_calc_flag
_atom_site_refinement_flags
W1 W 0.15367(3) 0.2500 -0.74349(7) 0.0204(2) Uani 1 2 d S
W2 W 0.15436(2) 0.16726(3) -0.52234(5) 0.02020(16) Uani 1 1 d .
W3 W 0.36756(3) 0.2500 -0.43986(7) 0.0198(2) Uani 1 2 d S
W4 W 0.26523(2) 0.07694(3) -0.60737(5) 0.02123(16) Uani 1 1 d .
W5 W 0.26661(2) 0.16761(3) -0.36542(5) 0.02216(16) Uani 1 1 d .
W6 W 0.26503(2) 0.15932(4) -0.82678(5) 0.02631(18) Uani 1 1 d .
W7 W 0.36667(2) 0.15871(3) -0.68231(5) 0.02073(16) Uani 1 1 d .
Co1 Co 0.24085(12) -0.10895(17) -0.6009(2) 0.0534(8) Uani 1 1 d .
B1 B 0.2628(8) 0.2500 -0.599(2) 0.020 Uiso 1 2 d S
O1 O 0.1258(5) 0.2500 -0.4794(11) 0.020(3) Uani 1 2 d S
OW1 O 0.5118(9) 0.2500 -0.536(2) 0.078(8) Uani 1 2 d S
O2 O 0.1988(3) 0.1062(5) -0.5885(8) 0.019(2) Uani 1 1 d .
O3 O 0.3759(4) 0.1824(5) -0.5441(7) 0.017(2) Uani 1 1 d .
O4 O 0.2552(5) 0.2500 -0.2929(11) 0.023(3) Uani 1 2 d S
O24 O 0.2389(4) -0.1159(6) -0.7626(8) 0.026(2) Uani 1 1 d .
O5 O 0.2425(4) -0.1281(7) -0.4470(9) 0.035(3) Uani 1 1 d .
O6 O 0.4255(5) 0.2500 -0.3838(13) 0.031(4) Uani 1 2 d S
O7 O 0.2006(4) 0.1695(5) -0.4117(7) 0.018(2) Uani 1 1 d .
O8 O 0.3365(4) 0.1843(5) -0.3557(8) 0.019(2) Uani 1 1 d .
O9 O 0.3363(4) 0.0779(5) -0.6350(9) 0.025(2) Uani 1 1 d .
O10 O 0.1992(3) 0.1848(5) -0.7970(8) 0.022(2) Uani 1 1 d .
O11 O 0.4242(4) 0.1274(6) -0.7110(9) 0.031(3) Uani 1 1 d .
O12 O 0.1262(4) 0.1823(5) -0.6562(8) 0.018(2) Uani 1 1 d .
O13 O 0.3355(3) 0.1452(5) -0.8120(8) 0.020(2) Uani 1 1 d .
O14 O 0.2782(4) 0.1057(5) -0.4703(8) 0.018(2) Uani 1 1 d .
O15 O 0.1105(4) 0.1144(5) -0.4761(9) 0.026(2) Uani 1 1 d .
O16 O 0.2543(4) 0.0780(6) -0.7520(8) 0.024(2) Uani 1 1 d .
O17 O 0.2825(5) 0.2500 -0.4867(11) 0.015(3) Uani 1 2 d SU
O18 O 0.2063(5) 0.2500 -0.5972(11) 0.016(3) Uani 1 2 d SU
O19 O 0.3758(5) 0.2500 -0.7180(12) 0.020(3) Uani 1 2 d SU
O20 O 0.2777(5) 0.2500 -0.8572(11) 0.025(4) Uani 1 2 d S
O21 O 0.2814(4) 0.1868(5) -0.6550(8) 0.017(2) Uani 1 1 d .
O22 O 0.2580(4) -0.0078(5) -0.5892(9) 0.026(2) Uani 1 1 d .
O23 O 0.1108(6) 0.2500 -0.8404(12) 0.027(4) Uani 1 2 d S
C1 C 0.4573(5) -0.0085(7) -0.4466(12) 0.021(3) Uani 1 1 d .
C2 C 0.0341(7) -0.0827(9) -0.6857(14) 0.035(4) Uani 1 1 d .
C3 C 0.0264(8) -0.1435(12) -0.7376(18) 0.053(5) Uani 1 1 d U
H3A H 0.0501 -0.1776 -0.7353 0.063 Uiso 1 1 calc R
C4 C -0.0017(8) -0.0329(9) -0.6853(16) 0.046(5) Uani 1 1 d .
H4A H 0.0035 0.0069 -0.6496 0.055 Uiso 1 1 calc R
C5 C 0.4654(5) 0.0504(8) -0.4945(15) 0.033(4) Uani 1 1 d .
H5 H 0.4426 0.0855 -0.4900 0.040 Uiso 1 1 calc R
C6 C 0.0873(10) -0.0341(13) -0.556(2) 0.064(6) Uani 1 1 d U
H6A H 0.0630 -0.0092 -0.5227 0.077 Uiso 1 1 calc R
C7 C 0.4032(5) -0.0610(9) -0.3162(14) 0.034(4) Uani 1 1 d .
H7A H 0.4268 -0.0905 -0.2898 0.041 Uiso 1 1 calc R
C8 C 0.3681(6) 0.0149(9) -0.4093(15) 0.034(4) Uani 1 1 d U
H8A H 0.3633 0.0469 -0.4603 0.041 Uiso 1 1 calc R
C9 C 0.3328(6) -0.0075(8) -0.3413(15) 0.032(4) Uani 1 1 d .
H9A H 0.3000 0.0075 -0.3345 0.039 Uiso 1 1 calc R
C10 C 0.5087(7) 0.0563(11) -0.5501(15) 0.044(5) Uani 1 1 d .
H10 H 0.5143 0.0955 -0.5870 0.052 Uiso 1 1 calc R
C11 C 0.1378(9) -0.0380(11) -0.5290(15) 0.051(6) Uani 1 1 d .
H11A H 0.1525 -0.0144 -0.4751 0.062 Uiso 1 1 calc R
C12 C 0.1247(7) -0.0989(10) -0.6666(14) 0.039(5) Uani 1 1 d .
H12A H 0.1292 -0.1248 -0.7254 0.046 Uiso 1 1 calc R
C13 C -0.0188(9) -0.1510(12) -0.794(2) 0.075(9) Uani 1 1 d .
H13A H -0.0237 -0.1893 -0.8333 0.090 Uiso 1 1 calc R
C14 C -0.0476(7) -0.0442(10) -0.7422(15) 0.042(5) Uani 1 1 d .
H14A H -0.0721 -0.0112 -0.7455 0.050 Uiso 1 1 calc R
C15 C -0.0542(7) -0.1046(10) -0.7909(14) 0.036(4) Uani 1 1 d .
C16 C -0.1467(8) -0.0985(11) -0.8200(17) 0.047(5) Uani 1 1 d U
H16A H -0.1553 -0.0742 -0.7615 0.056 Uiso 1 1 calc R
C17 C -0.1019(7) -0.1553(9) -0.9349(15) 0.034(4) Uani 1 1 d U
H17A H -0.0761 -0.1760 -0.9707 0.040 Uiso 1 1 calc R
N2 N -0.1810(7) -0.1219(9) -0.8921(13) 0.051(5) Uani 1 1 d .
N1 N -0.0991(6) -0.1156(8) -0.8455(12) 0.039(4) Uani 1 1 d .
C18 C -0.1528(7) -0.1561(10) -0.9565(17) 0.045(5) Uani 1 1 d U
H18A H -0.1660 -0.1791 -1.0126 0.054 Uiso 1 1 calc R
N3 N 0.4114(4) -0.0180(6) -0.3890(10) 0.021(3) Uani 1 1 d .
N4 N 0.1631(7) -0.0819(9) -0.5937(13) 0.049(5) Uani 1 1 d .
N5 N 0.0805(5) -0.0712(8) -0.6360(13) 0.040(4) Uani 1 1 d .
N6 N 0.3561(5) -0.0568(8) -0.2850(12) 0.034(3) Uani 1 1 d .

loop_
_atom_site_aniso_label
_atom_site_aniso_U_11
_atom_site_aniso_U_22
_atom_site_aniso_U_33
_atom_site_aniso_U_23
_atom_site_aniso_U_13
_atom_site_aniso_U_12
W1 0.0160(4) 0.0296(5) 0.0156(4) 0.000 -0.0035(3) 0.000
W2 0.0178(3) 0.0215(3) 0.0213(3) 0.0000(3) 0.0019(3) -0.0013(2)
W3 0.0168(4) 0.0296(5) 0.0131(4) 0.000 -0.0032(3) 0.000
W4 0.0211(3) 0.0184(3) 0.0242(3) -0.0059(3) -0.0011(3) -0.0003(2)
W5 0.0290(3) 0.0237(3) 0.0137(3) 0.0024(2) -0.0005(3) 0.0013(2)
W6 0.0249(3) 0.0386(4) 0.0154(3) -0.0128(3) -0.0015(3) -0.0005(3)
W7 0.0149(3) 0.0262(3) 0.0210(3) -0.0032(3) 0.0013(2) 0.0019(2)
Co1 0.0625(19) 0.0531(19) 0.0447(18) -0.0017(15) -0.0003(15) -0.0018(15)
O1 0.022(7) 0.029(8) 0.008(7) 0.000 -0.001(6) 0.000
OW1 0.068(16) 0.080(18) 0.09(2) 0.000 0.001(15) 0.000
O2 0.016(4) 0.017(5) 0.025(6) -0.003(4) 0.001(4) -0.001(4)
O3 0.024(5) 0.023(5) 0.005(5) -0.001(4) 0.003(4) 0.003(4)
O4 0.023(7) 0.038(9) 0.007(7) 0.000 -0.003(6) 0.000
O24 0.026(5) 0.033(6) 0.019(6) -0.005(5) 0.003(5) 0.000(5)
O5 0.030(6) 0.060(9) 0.015(6) 0.017(6) 0.006(5) 0.007(6)
O6 0.019(7) 0.045(10) 0.029(10) 0.000 -0.007(7) 0.000
O7 0.023(5) 0.019(5) 0.011(5) -0.003(4) 0.001(4) -0.004(4)
O8 0.023(5) 0.026(5) 0.008(5) 0.003(4) 0.003(4) 0.004(4)
O9 0.015(5) 0.027(6) 0.032(7) -0.010(5) -0.004(5) 0.004(4)
O10 0.015(5) 0.024(5) 0.025(6) -0.008(5) -0.006(4) 0.001(4)
O11 0.025(5) 0.036(7) 0.030(7) -0.015(6) -0.001(5) 0.005(5)
O12 0.021(5) 0.017(5) 0.017(5) -0.005(4) 0.000(4) -0.001(4)
O13 0.015(4) 0.027(6) 0.019(6) -0.002(5) -0.001(4) -0.001(4)
O14 0.025(5) 0.019(5) 0.010(5) -0.002(4) -0.002(4) 0.003(4)
O15 0.026(5) 0.021(5) 0.033(7) -0.002(5) 0.010(5) -0.011(4)
O16 0.016(5) 0.035(6) 0.019(6) -0.011(5) -0.008(4) -0.002(4)
O17 0.015(3) 0.015(3) 0.015(3) 0.000 0.0000(10) 0.000
O18 0.016(3) 0.016(3) 0.016(3) 0.000 0.0000(10) 0.000
O19 0.020(3) 0.020(3) 0.020(3) 0.000 -0.0003(10) 0.000
O20 0.023(7) 0.048(10) 0.005(7) 0.000 0.002(6) 0.000
O21 0.019(5) 0.020(5) 0.013(5) -0.002(4) -0.004(4) -0.003(4)
O22 0.028(5) 0.019(5) 0.031(7) -0.007(5) -0.005(5) -0.005(4)
O23 0.026(8) 0.043(10) 0.012(8) 0.000 -0.004(6) 0.000
C1 0.019(7) 0.023(8) 0.022(8) 0.011(6) 0.000(6) 0.008(6)
C2 0.039(9) 0.039(10) 0.026(9) -0.013(8) 0.005(8) 0.003(8)
C3 0.053(6) 0.053(6) 0.053(6) -0.0001(10) -0.0001(10) 0.0002(10)
C4 0.057(12) 0.026(9) 0.055(14) -0.022(9) 0.013(11) -0.008(9)
C5 0.015(7) 0.024(8) 0.061(13) 0.022(8) 0.013(8) 0.005(6)
C6 0.064(6) 0.064(6) 0.064(6) -0.0003(10) 0.0001(10) 0.0001(10)
C7 0.009(6) 0.048(10) 0.044(11) 0.022(9) -0.002(7) -0.002(7)
C8 0.034(4) 0.034(4) 0.034(4) 0.0005(10) 0.0002(10) 0.0001(10)
C9 0.016(7) 0.027(8) 0.055(12) 0.011(9) 0.005(7) -0.006(6)
C10 0.046(11) 0.057(13) 0.028(10) 0.020(10) 0.003(9) 0.007(10)
C11 0.091(17) 0.042(12) 0.021(10) -0.012(9) -0.001(11) -0.006(11)
C12 0.034(9) 0.063(13) 0.018(9) -0.010(9) 0.007(8) -0.007(9)
C13 0.065(15) 0.048(14) 0.11(2) -0.040(15) -0.053(16) 0.024(11)
C14 0.035(9) 0.048(12) 0.042(12) -0.001(10) 0.014(9) 0.020(9)
C15 0.043(10) 0.041(11) 0.025(9) 0.006(8) 0.013(8) 0.008(8)
C16 0.047(5) 0.047(5) 0.047(5) -0.0002(10) 0.0001(10) 0.0004(10)
C17 0.033(4) 0.034(4) 0.033(4) -0.0002(10) 0.0000(10) 0.0004(10)
N2 0.061(11) 0.056(11) 0.035(10) -0.016(8) -0.007(9) 0.027(9)
N1 0.046(9) 0.037(9) 0.033(9) 0.004(7) -0.011(7) 0.012(7)
C18 0.045(5) 0.045(5) 0.045(5) -0.0003(10) -0.0001(10) 0.0003(10)
N3 0.019(6) 0.022(6) 0.023(7) 0.007(5) 0.004(5) 0.005(5)
N4 0.061(11) 0.053(11) 0.033(10) -0.016(8) 0.007(8) -0.010(9)
N5 0.032(8) 0.049(10) 0.040(10) -0.023(8) -0.002(7) 0.003(7)
N6 0.028(7) 0.035(8) 0.038(9) 0.012(7) 0.006(7) -0.009(6)

loop_
_atom_type_symbol
_atom_type_description
_atom_type_scat_dispersion_real
_atom_type_scat_dispersion_imag
_atom_type_scat_source
C C 0.0033 0.0016 'International Tables Vol C Tables 4.2.6.8 and 6.1.1.4'
H H 0.0000 0.0000 'International Tables Vol C Tables 4.2.6.8 and 6.1.1.4'
B B 0.0013 0.0007 'International Tables Vol C Tables 4.2.6.8 and 6.1.1.4'
N N 0.0061 0.0033 'International Tables Vol C Tables 4.2.6.8 and 6.1.1.4'
O O 0.0106 0.0060 'International Tables Vol C Tables 4.2.6.8 and 6.1.1.4'
Co Co 0.3494 0.9721 'International Tables Vol C Tables 4.2.6.8 and 6.1.1.4'
W W -0.8490 6.8722 'International Tables Vol C Tables 4.2.6.8 and 6.1.1.4'

loop_
_geom_angle_atom_site_label_1
_geom_angle_atom_site_label_2
_geom_angle_atom_site_label_3
_geom_angle
_geom_angle_site_symmetry_1
_geom_angle_site_symmetry_3
O23 W1 O12 100.3(5) . .
O23 W1 O12 100.3(5) . 8_565
O12 W1 O12 90.0(6) . 8_565
O23 W1 O10 99.3(5) . 8_565
O12 W1 O10 160.3(4) . 8_565
O12 W1 O10 88.8(4) 8_565 8_565
O23 W1 O10 99.3(5) . .
O12 W1 O10 88.8(4) . .
O12 W1 O10 160.3(4) 8_565 .
O10 W1 O10 85.8(6) 8_565 .
O23 W1 O18 174.2(6) . .
O12 W1 O18 75.7(4) . .
O12 W1 O18 75.7(4) 8_565 .
O10 W1 O18 84.9(4) 8_565 .
O10 W1 O18 84.9(4) . .
O15 W2 O7 101.5(5) . .
O15 W2 O1 99.2(5) . .
O7 W2 O1 91.2(5) . .
O15 W2 O2 101.2(5) . .
O7 W2 O2 87.1(4) . .
O1 W2 O2 159.5(5) . .
O15 W2 O12 98.4(5) . .
O7 W2 O12 159.9(4) . .
O1 W2 O12 88.3(5) . .
O2 W2 O12 86.5(4) . .
O15 W2 O18 171.9(5) . .
O7 W2 O18 84.9(4) . .
O1 W2 O18 75.6(4) . .
O2 W2 O18 84.0(4) . .
O12 W2 O18 75.5(4) . .
O6 W3 O8 98.8(5) . .
O6 W3 O8 98.8(5) . 8_565
O8 W3 O8 87.4(6) . 8_565
O6 W3 O3 101.1(5) . .
O8 W3 O3 88.4(4) . .
O8 W3 O3 160.1(4) 8_565 .
O6 W3 O3 101.1(5) . 8_565
O8 W3 O3 160.1(4) . 8_565
O8 W3 O3 88.4(4) 8_565 8_565
O3 W3 O3 89.0(6) . 8_565
O6 W3 O17 169.8(7) . .
O8 W3 O17 74.0(4) . .
O8 W3 O17 74.0(4) 8_565 .
O3 W3 O17 86.1(4) . .
O3 W3 O17 86.1(4) 8_565 .
O22 W4 O14 100.9(5) . .
O22 W4 O2 100.4(5) . .
O14 W4 O2 87.6(4) . .
O22 W4 O16 97.4(5) . .
O14 W4 O16 161.7(5) . .
O2 W4 O16 88.8(4) . .
O22 W4 O9 98.4(5) . .
O14 W4 O9 89.4(4) . .
O2 W4 O9 161.2(4) . .
O16 W4 O9 88.2(4) . .
O22 W4 O21 171.2(5) . .
O14 W4 O21 86.0(4) . .
O2 W4 O21 85.3(4) . .
O16 W4 O21 75.9(4) . .
O9 W4 O21 76.0(4) . .
O24 W5 O7 100.6(5) 2 .
O24 W5 O14 100.7(5) 2 .
O7 W5 O14 86.4(4) . .
O24 W5 O8 98.0(5) 2 .
O7 W5 O8 161.4(4) . .
O14 W5 O8 90.0(4) . .
O24 W5 O4 97.0(5) 2 .
O7 W5 O4 89.4(5) . .
O14 W5 O4 162.3(5) . .
O8 W5 O4 88.5(5) . .
O24 W5 O17 169.8(5) 2 .
O7 W5 O17 86.6(4) . .
O14 W5 O17 86.8(4) . .
O8 W5 O17 74.9(4) . .
O4 W5 O17 75.8(4) . .
O5 W6 O10 100.2(5) 2_554 .
O5 W6 O20 100.5(7) 2_554 .
O10 W6 O20 87.2(5) . .
O5 W6 O16 97.8(6) 2_554 .
O10 W6 O16 89.1(4) . .
O20 W6 O16 161.6(5) . .
O5 W6 O13 99.0(5) 2_554 .
O10 W6 O13 160.8(4) . .
O20 W6 O13 89.2(5) . .
O16 W6 O13 88.4(4) . .
O5 W6 O21 171.2(5) 2_554 .
O10 W6 O21 85.2(4) . .
O20 W6 O21 86.6(5) . .
O16 W6 O21 75.2(4) . .
O13 W6 O21 75.8(4) . .
O11 W7 O3 100.5(5) . .
O11 W7 O19 100.5(6) . .
O3 W7 O19 88.5(5) . .
O11 W7 O13 98.7(5) . .
O3 W7 O13 160.8(4) . .
O19 W7 O13 88.7(5) . .
O11 W7 O9 98.4(5) . .
O3 W7 O9 87.8(5) . .
O19 W7 O9 161.1(5) . .
O13 W7 O9 88.7(5) . .
O11 W7 O21 170.9(4) . .
O3 W7 O21 85.7(4) . .
O19 W7 O21 86.2(5) . .
O13 W7 O21 75.2(4) . .
O9 W7 O21 75.1(4) . .
O5 Co1 O22 96.1(5) . .
O5 Co1 O24 165.4(6) . .
O22 Co1 O24 98.2(5) . .
O5 Co1 N2 89.9(6) . 6_654
O22 Co1 N2 84.4(6) . 6_654
O24 Co1 N2 88.5(6) . 6_654
O5 Co1 N4 91.5(6) . .
O22 Co1 N4 88.1(6) . .
O24 Co1 N4 92.0(5) . .
N2 Co1 N4 172.5(7) 6_654 .
O21 B1 O21 110.4(17) . 8_565
O21 B1 O18 109.5(11) . .
O21 B1 O18 109.5(11) 8_565 .
O21 B1 O17 109.4(11) . .
O21 B1 O17 109.4(11) 8_565 .
O18 B1 O17 108.7(17) . .
W2 O1 W2 120.4(7) . 8_565
W4 O2 W2 147.5(6) . .
W7 O3 W3 146.7(6) . .
W5 O4 W5 117.9(7) . 8_565
W5 O24 Co1 146.0(7) 2_554 .
W6 O5 Co1 166.3(8) 2 .
W5 O7 W2 149.4(6) . .
W3 O8 W5 120.9(5) . .
W7 O9 W4 119.2(5) . .
W6 O10 W1 149.1(6) . .
W1 O12 W2 119.8(5) . .
W7 O13 W6 120.0(5) . .
W5 O14 W4 148.5(6) . .
W4 O16 W6 119.1(5) . .
B1 O17 W5 125.3(6) . .
B1 O17 W5 125.3(6) . 8_565
W5 O17 W5 90.5(5) . 8_565
B1 O17 W3 124.7(11) . .
W5 O17 W3 90.1(4) . .
W5 O17 W3 90.1(4) 8_565 .
B1 O18 W1 125.5(13) . .
B1 O18 W2 126.5(7) . .
W1 O18 W2 88.8(4) . .
B1 O18 W2 126.5(7) . 8_565
W1 O18 W2 88.8(4) . 8_565
W2 O18 W2 88.5(5) . 8_565
W7 O19 W7 147.9(9) . 8_565
W6 O20 W6 148.0(8) . 8_565
B1 O21 W4 126.2(9) . .
B1 O21 W6 125.4(11) . .
W4 O21 W6 89.8(3) . .
B1 O21 W7 125.1(10) . .
W4 O21 W7 89.8(3) . .
W6 O21 W7 89.0(3) . .
W4 O22 Co1 166.4(7) . .
C10 C1 C5 120.3(15) 5_654 .
C10 C1 N3 120.5(14) 5_654 .
C5 C1 N3 119.2(13) . .
C3 C2 C4 121.6(18) . .
C3 C2 N5 119.0(17) . .
C4 C2 N5 119.3(16) . .
C2 C3 C13 117(2) . .
C2 C4 C14 118.3(16) . .
C1 C5 C10 116.9(15) . .
N5 C6 C11 108(2) . .
N6 C7 N3 109.9(14) . .
C9 C8 N3 107.9(15) . .
C8 C9 N6 105.2(14) . .
C1 C10 C5 122.6(18) 5_654 .
C6 C11 N4 111(2) . .
N5 C12 N4 109.5(15) . .
C15 C13 C3 121(2) . .
C15 C14 C4 118.6(17) . .
C13 C15 C14 122.4(19) . .
C13 C15 N1 119.1(18) . .
C14 C15 N1 118.4(17) . .
N1 C16 N2 111.8(19) . .
C18 C17 N1 103.1(17) . .
C18 N2 C16 102.9(18) . .
C18 N2 Co1 127.1(15) . 6_554
C16 N2 Co1 130.0(14) . 6_554
C16 N1 C17 106.8(16) . .
C16 N1 C15 129.6(17) . .
C17 N1 C15 123.2(15) . .
N2 C18 C17 115(2) . .
C7 N3 C8 108.5(13) . .
C7 N3 C1 127.3(13) . .
C8 N3 C1 124.1(13) . .
C11 N4 C12 101.4(17) . .
C11 N4 Co1 130.9(14) . .
C12 N4 Co1 127.2(12) . .
C6 N5 C12 110.2(18) . .
C6 N5 C2 125.7(18) . .
C12 N5 C2 124.2(15) . .
C7 N6 C9 108.4(14) . .

loop_
_geom_bond_atom_site_label_1
_geom_bond_atom_site_label_2
_geom_bond_distance
_geom_bond_site_symmetry_2
W1 O23 1.703(15) .
W1 O12 1.911(10) .
W1 O12 1.911(10) 8_565
W1 O10 1.914(10) 8_565
W1 O10 1.914(10) .
W1 O18 2.364(14) .
W2 O15 1.689(10) .
W2 O7 1.897(10) .
W2 O1 1.904(7) .
W2 O2 1.909(10) .
W2 O12 1.917(10) .
W2 O18 2.367(10) .
W3 O6 1.714(15) .
W3 O8 1.898(10) .
W3 O8 1.898(10) 8_565
W3 O3 1.924(10) .
W3 O3 1.924(10) 8_565
W3 O17 2.358(13) .
W4 O22 1.718(11) .
W4 O14 1.902(10) .
W4 O2 1.887(9) .
W4 O16 1.901(11) .
W4 O9 1.936(10) .
W4 O21 2.320(10) .
W5 O24 1.693(11) 2
W5 O7 1.868(10) .
W5 O14 1.865(10) .
W5 O8 1.906(10) .
W5 O4 1.919(7) .
W5 O17 2.316(10) .
W6 O5 1.693(11) 2_554
W6 O10 1.876(10) .
W6 O20 1.883(4) .
W6 O16 1.914(12) .
W6 O13 1.918(9) .
W6 O21 2.338(10) .
W7 O11 1.705(10) .
W7 O3 1.872(9) .
W7 O19 1.896(4) .
W7 O13 1.898(10) .
W7 O9 1.908(11) .
W7 O21 2.378(10) .
Co1 O5 2.034(12) .
Co1 O22 2.077(11) .
Co1 O24 2.105(11) .
Co1 N2 2.111(18) 6_654
Co1 N4 2.153(19) .
B1 O21 1.535(17) .
B1 O21 1.535(17) 8_565
B1 O18 1.51(3) .
B1 O17 1.56(3) .
O1 W2 1.904(7) 8_565
O4 W5 1.919(7) 8_565
O24 W5 1.693(11) 2_554
O5 W6 1.693(11) 2
O17 W5 2.316(10) 8_565
O18 W2 2.367(10) 8_565
O19 W7 1.896(4) 8_565
O20 W6 1.883(4) 8_565
C1 C10 1.32(2) 5_654
C1 C5 1.35(2) .
C1 N3 1.452(19) .
C2 C3 1.40(3) .
C2 C4 1.38(3) .
C2 N5 1.42(2) .
C3 C13 1.42(3) .
C4 C14 1.45(3) .
C5 C10 1.37(2) .
C6 N5 1.28(3) .
C6 C11 1.40(3) .
C7 N6 1.33(2) .
C7 N3 1.30(2) .
C8 C9 1.37(2) .
C8 N3 1.36(2) .
C9 N6 1.38(2) .
C10 C1 1.32(2) 5_654
C11 N4 1.39(3) .
C12 N5 1.36(2) .
C12 N4 1.44(2) .
C13 C15 1.32(3) .
C14 C15 1.37(3) .
C15 N1 1.41(2) .
C16 N1 1.36(2) .
C16 N2 1.39(3) .
C17 C18 1.39(3) .
C17 N1 1.41(2) .
N2 C18 1.32(2) .
N2 Co1 2.111(18) 6_554

loop_
_platon_squeeze_void_nr
_platon_squeeze_void_average_x
_platon_squeeze_void_average_y
_platon_squeeze_void_average_z
_platon_squeeze_void_volume
_platon_squeeze_void_count_electrons
1 0.466 0.250 0.095 223.2 60.1
2 0.534 0.750 -0.095 223.4 59.3
3 -0.034 0.250 0.405 223.1 61.5
4 0.870 0.750 0.249 19.1 2.9
5 0.370 0.750 0.251 19.0 1.4
6 0.034 0.750 0.595 223.3 60.4
7 0.630 0.250 0.749 19.2 2.3
8 0.130 0.250 0.751 19.3 0.9
